data_1504217
loop_
_publ_author_name
'Krawczuk, Paul J.'
'Sch\"one, Niklas'
'Baran, Phil S.'

_publ_section_title
;
 A synthesis of the carbon skeleton of maoecrystal V.
;
_journal_issue 21
_journal_name_full 'Organic letters'
_journal_page_first 4774
_journal_page_last 4776
_journal_paper_doi 10.1021/ol901963v
_journal_volume 11
_journal_year 2009
_chemical_absolute_configuration ad
_chemical_formula_sum 'C21 H27 O7'
_chemical_formula_weight 391.43
_chemical_name_common NIS-191
_chemical_name_systematic
;
 ?
;
_space_group.centring_type C

_space_group_IT_number 5
_space_group.IT_number 5

_symmetry_cell_setting monoclinic
_symmetry_space_group_name_Hall 'C 2y'
_symmetry_space_group_name_H-M 'C 1 2 1'
_atom_sites_solution_hydrogens geom
_atom_sites_solution_primary direct
_atom_sites_solution_secondary difmap
_audit_creation_method SHELXL-97
_cell_angle_alpha 90.00
_cell_angle_beta 111.3090(10)
_cell_angle_gamma 90.00
_cell_formula_units_Z 8
_cell_length_a 30.4299(6)
_cell_length_b 7.0493(2)
_cell_length_c 19.6268(3)
_cell_measurement_reflns_used 7578
_cell_measurement_temperature 100(2)
_cell_measurement_theta_max 68.18
_cell_measurement_theta_min 2.42
_cell_volume 3922.31(15)
_computing_cell_refinement 'Bruker SMART'
_computing_data_collection 'Bruker SMART'
_computing_data_reduction 'Bruker SAINT'
_computing_molecular_graphics ORTEP-32
_computing_publication_material WinGX
_computing_structure_refinement SHELXL-97
_computing_structure_solution SIR-2004
_diffrn_ambient_temperature 100(2)
_diffrn_measured_fraction_theta_full 0.972
_diffrn_measured_fraction_theta_max 0.969
_diffrn_measurement_device_type 'CCD area detector'
_diffrn_measurement_method 'phi and omega scans'
_diffrn_radiation_monochromator graphite
_diffrn_radiation_source 'fine-focus sealed tube'
_diffrn_radiation_type CuK\a
_diffrn_radiation_wavelength 1.54178
_diffrn_reflns_av_R_equivalents 0.0393
_diffrn_reflns_av_sigmaI/netI 0.0342
_diffrn_reflns_limit_h_max 33
_diffrn_reflns_limit_h_min -34
_diffrn_reflns_limit_k_max 8
_diffrn_reflns_limit_k_min -6
_diffrn_reflns_limit_l_max 23
_diffrn_reflns_limit_l_min -23
_diffrn_reflns_number 21425
_diffrn_reflns_theta_full 67.00
_diffrn_reflns_theta_max 68.40
_diffrn_reflns_theta_min 4.59
_exptl_absorpt_coefficient_mu 0.823
_exptl_absorpt_correction_T_max 0.9371
_exptl_absorpt_correction_T_min 0.9077
_exptl_absorpt_correction_type multi-scan
_exptl_absorpt_process_details SADABS
_exptl_crystal_colour colorless
_exptl_crystal_density_diffrn 1.326
_exptl_crystal_density_method 'not measured'
_exptl_crystal_description block
_exptl_crystal_F_000 1672
_exptl_crystal_size_max 0.12
_exptl_crystal_size_mid 0.10
_exptl_crystal_size_min 0.08
_refine_diff_density_max 0.348
_refine_diff_density_min -0.348
_refine_diff_density_rms 0.044
_refine_ls_abs_structure_details 'Flack H D (1983), Acta Cryst. A39, 876-881'
_refine_ls_abs_structure_Flack -0.2(3)
_refine_ls_extinction_coef 0.00020(4)
_refine_ls_extinction_expression Fc^*^=kFc[1+0.001xFc^2^\l^3^/sin(2\q)]^-1/4^
_refine_ls_extinction_method SHELXL
_refine_ls_goodness_of_fit_ref 1.054
_refine_ls_hydrogen_treatment constr
_refine_ls_matrix_type full
_refine_ls_number_parameters 518
_refine_ls_number_reflns 5740
_refine_ls_number_restraints 1
_refine_ls_restrained_S_all 1.054
_refine_ls_R_factor_all 0.0856
_refine_ls_R_factor_gt 0.0626
_refine_ls_shift/su_max 0.001
_refine_ls_shift/su_mean 0.000
_refine_ls_structure_factor_coef Fsqd
_refine_ls_weighting_details 'calc w=1/[\s^2^(Fo^2^)+(0.0284P)^2^+8.9537P] where P=(Fo^2^+2Fc^2^)/3'
_refine_ls_weighting_scheme calc
_refine_ls_wR_factor_gt 0.1300
_refine_ls_wR_factor_ref 0.1437
_reflns_number_gt 4362
_reflns_number_total 5740
_reflns_threshold_expression >2sigma(I)
_cod_data_source_file ol901963v_si_005.cif
_cod_data_source_block baran49
_cod_depositor_comments
;
The following automatic conversions were performed:

'_symmetry_cell_setting' value 'Monoclinic' changed to 'monoclinic'
according to /home/saulius/struct/CIF-dictionaries/cif_core.dic
dictionary named 'cif_core.dic' version 2.4.2 from 2011-04-26.

Automatic conversion script
Id: cif_fix_values 1715 2011-07-08 13:25:40Z adriana 

The following automatic conversions were performed:

'_space_group.centring_type' value 'C-centered' was replaced with the
value 'C' as specified in the replacement file
'/home/antanas/src/cod-tools/trunk/data/replacement-values/replacement_values.lst'.

Automatic conversion script
Id: cif_fix_values 5642 2017-10-24 12:04:52Z antanas 
;
_cod_original_cell_volume 3922.30(15)
_cod_original_sg_symbol_H-M C2
_cod_database_code 1504217

loop_
_symmetry_equiv_pos_as_xyz
'x, y, z'
'-x, y, -z'
'x+1/2, y+1/2, z'
'-x+1/2, y+1/2, -z'

loop_
_atom_site_label
_atom_site_type_symbol
_atom_site_fract_x
_atom_site_fract_y
_atom_site_fract_z
_atom_site_U_iso_or_equiv
_atom_site_adp_type
_atom_site_occupancy
_atom_site_symmetry_multiplicity
_atom_site_calc_flag
_atom_site_refinement_flags
C1 C 0.5070(3) 0.317(3) 0.6735(4) 0.209(9) Uani 1 1 d .
C2 C 0.4415(3) 0.508(2) 0.5887(3) 0.148(5) Uani 1 1 d .
C3 C 0.40484(19) 0.4413(12) 0.5156(2) 0.099(3) Uani 1 1 d .
C4 C 0.35668(17) 0.4187(9) 0.5184(2) 0.0620(15) Uani 1 1 d .
C5 C 0.31999(15) 0.3499(8) 0.4452(2) 0.0529(12) Uani 1 1 d .
C6 C 0.33640(16) 0.1661(9) 0.4197(2) 0.0679(16) Uani 1 1 d .
C7 C 0.32922(17) 0.1246(10) 0.3401(2) 0.0695(16) Uani 1 1 d .
C8 C 0.3238(2) 0.3085(11) 0.2955(2) 0.090(2) Uani 1 1 d .
H8 H 0.3553 0.3727 0.3108 0.107 Uiso 1 1 calc R
C9 C 0.3463(3) 0.6151(11) 0.5414(3) 0.098(2) Uani 1 1 d .
H9A H 0.3194 0.6860 0.5127 0.118 Uiso 1 1 calc R
C10 C 0.3768(3) 0.6806(13) 0.6033(3) 0.121(3) Uani 1 1 d .
H10 H 0.3737 0.8022 0.6220 0.145 Uiso 1 1 calc R
C11 C 0.4164(2) 0.5491(13) 0.6417(3) 0.111(3) Uani 1 1 d .
H11 H 0.4384 0.6068 0.6881 0.133 Uiso 1 1 calc R
C12 C 0.5265(3) 0.131(3) 0.6822(5) 0.236(11) Uani 1 1 d .
H12A H 0.5198 0.0735 0.6339 0.355 Uiso 1 1 calc R
H12B H 0.5125 0.0531 0.7103 0.355 Uiso 1 1 calc R
H12C H 0.5608 0.1380 0.7081 0.355 Uiso 1 1 calc R
C13 C 0.4707(3) 0.677(2) 0.5762(4) 0.236(8) Uani 1 1 d .
H13A H 0.4799 0.7615 0.6188 0.355 Uiso 1 1 calc R
H13B H 0.4514 0.7478 0.5325 0.355 Uiso 1 1 calc R
H13C H 0.4990 0.6286 0.5694 0.355 Uiso 1 1 calc R
C14 C 0.39422(19) 0.3649(11) 0.6571(2) 0.0810(19) Uani 1 1 d .
H14A H 0.3748 0.3928 0.6869 0.097 Uiso 1 1 calc R
H14B H 0.4193 0.2740 0.6844 0.097 Uiso 1 1 calc R
C15 C 0.36318(17) 0.2796(9) 0.5827(2) 0.0619(14) Uani 1 1 d .
H15 H 0.3815 0.1699 0.5744 0.074 Uiso 1 1 calc R
C16 C 0.31812(19) 0.1978(10) 0.5834(3) 0.0794(18) Uani 1 1 d .
C17 C 0.27527(16) 0.3046(9) 0.4595(3) 0.0714(17) Uani 1 1 d .
H17A H 0.2605 0.4259 0.4651 0.086 Uiso 1 1 calc R
H17B H 0.2530 0.2405 0.4156 0.086 Uiso 1 1 calc R
C18 C 0.30829(19) 0.5098(9) 0.3880(2) 0.0733(16) Uani 1 1 d .
H18A H 0.2843 0.5942 0.3952 0.088 Uiso 1 1 calc R
H18B H 0.3371 0.5863 0.3963 0.088 Uiso 1 1 calc R
C19 C 0.2899(2) 0.4393(9) 0.3093(2) 0.0816(19) Uani 1 1 d .
H19A H 0.2595 0.3729 0.2991 0.098 Uiso 1 1 calc R
H19B H 0.2841 0.5491 0.2757 0.098 Uiso 1 1 calc R
C20 C 0.3706(2) 0.0045(15) 0.3398(3) 0.125(3) Uani 1 1 d .
H20A H 0.4002 0.0680 0.3684 0.188 Uiso 1 1 calc R
H20B H 0.3690 -0.0124 0.2894 0.188 Uiso 1 1 calc R
H20C H 0.3693 -0.1198 0.3614 0.188 Uiso 1 1 calc R
C21 C 0.28419(18) 0.0030(9) 0.3090(3) 0.0759(16) Uani 1 1 d .
H21A H 0.2793 -0.0339 0.2587 0.114 Uiso 1 1 calc R
H21B H 0.2570 0.0766 0.3096 0.114 Uiso 1 1 calc R
H21C H 0.2876 -0.1111 0.3391 0.114 Uiso 1 1 calc R
C22 C -0.0106(2) 0.6805(15) 0.0963(4) 0.127(3) Uani 1 1 d .
H22A H -0.0363 0.6075 0.0611 0.190 Uiso 1 1 calc R
H22B H 0.0034 0.7643 0.0699 0.190 Uiso 1 1 calc R
H22C H -0.0231 0.7569 0.1269 0.190 Uiso 1 1 calc R
C23 C 0.0260(2) 0.5483(14) 0.1433(4) 0.110(3) Uani 1 1 d .
C24 C 0.07823(18) 0.2986(11) 0.1343(2) 0.081(2) Uani 1 1 d .
C25 C 0.09525(15) 0.2397(9) 0.0720(2) 0.0656(16) Uani 1 1 d .
C26 C 0.14851(14) 0.2652(9) 0.0915(2) 0.0595(15) Uani 1 1 d .
C27 C 0.16480(14) 0.2116(8) 0.0283(2) 0.0503(12) Uani 1 1 d .
C28 C 0.16445(17) -0.0032(9) 0.0188(2) 0.0666(15) Uani 1 1 d .
H28A H 0.1929 -0.0557 0.0572 0.080 Uiso 1 1 calc R
H28B H 0.1366 -0.0548 0.0274 0.080 Uiso 1 1 calc R
C29 C 0.16320(17) -0.0754(9) -0.0550(2) 0.0660(16) Uani 1 1 d .
H29A H 0.1928 -0.0408 -0.0620 0.079 Uiso 1 1 calc R
H29B H 0.1603 -0.2154 -0.0569 0.079 Uiso 1 1 calc R
C30 C 0.12156(16) 0.0123(13) -0.1149(2) 0.087(2) Uani 1 1 d .
H30 H 0.0925 -0.0190 -0.1047 0.105 Uiso 1 1 calc R
C31 C 0.04964(19) 0.1358(11) 0.1481(3) 0.093(2) Uani 1 1 d .
H31A H 0.0400 0.1680 0.1892 0.140 Uiso 1 1 calc R
H31B H 0.0690 0.0206 0.1598 0.140 Uiso 1 1 calc R
H31C H 0.0216 0.1140 0.1042 0.140 Uiso 1 1 calc R
C32 C 0.12527(17) 0.2279(12) -0.1173(2) 0.0755(19) Uani 1 1 d .
C33 C 0.0789(2) 0.3152(16) -0.1699(3) 0.153(5) Uani 1 1 d .
H33A H 0.0526 0.2723 -0.1562 0.230 Uiso 1 1 calc R
H33B H 0.0736 0.2749 -0.2201 0.230 Uiso 1 1 calc R
H33C H 0.0810 0.4538 -0.1669 0.230 Uiso 1 1 calc R
C34 C 0.1644(2) 0.2833(11) -0.1442(3) 0.102(3) Uani 1 1 d .
H34A H 0.1666 0.4219 -0.1455 0.153 Uiso 1 1 calc R
H34B H 0.1575 0.2322 -0.1934 0.153 Uiso 1 1 calc R
H34C H 0.1945 0.2316 -0.1110 0.153 Uiso 1 1 calc R
C35 C 0.13562(16) 0.3143(10) -0.0431(2) 0.0620(16) Uani 1 1 d .
C36 C 0.21645(14) 0.2751(8) 0.0527(2) 0.0551(13) Uani 1 1 d .
H36A H 0.2353 0.1997 0.0960 0.066 Uiso 1 1 calc R
H36B H 0.2283 0.2468 0.0131 0.066 Uiso 1 1 calc R
C37 C 0.20454(15) 0.5497(8) 0.1161(2) 0.0561(14) Uani 1 1 d .
C38 C 0.15747(14) 0.4789(9) 0.1135(2) 0.0581(14) Uani 1 1 d .
H38 H 0.1335 0.5513 0.0732 0.070 Uiso 1 1 calc R
C39 C 0.14707(17) 0.5247(10) 0.1835(2) 0.0722(17) Uani 1 1 d .
H39A H 0.1768 0.5523 0.2247 0.087 Uiso 1 1 calc R
H39B H 0.1264 0.6375 0.1751 0.087 Uiso 1 1 calc R
C40 C 0.12245(17) 0.3504(10) 0.2017(2) 0.0754(19) Uani 1 1 d .
H40 H 0.1140 0.3746 0.2456 0.090 Uiso 1 1 calc R
C41 C 0.15568(18) 0.1886(12) 0.2142(2) 0.084(2) Uani 1 1 d .
H41 H 0.1660 0.1189 0.2587 0.100 Uiso 1 1 calc R
C42 C 0.17004(16) 0.1468(9) 0.1601(2) 0.0642(15) Uani 1 1 d .
H42 H 0.1923 0.0493 0.1639 0.077 Uiso 1 1 calc R
O1 O 0.52026(18) 0.4497(16) 0.7160(3) 0.196(4) Uani 1 1 d .
O2 O 0.46966(15) 0.3378(12) 0.6089(2) 0.150(3) Uani 1 1 d .
O3 O 0.30941(19) 0.2613(8) 0.22010(17) 0.125(2) Uani 1 1 d .
H3 H 0.3281 0.3105 0.2024 0.188 Uiso 1 1 calc R
O4 O 0.41499(13) 0.4108(12) 0.46306(18) 0.153(3) Uani 1 1 d .
H4 H 0.3945 0.4592 0.4259 0.229 Uiso 1 1 calc R
O5 O 0.28052(12) 0.1894(8) 0.52144(17) 0.0952(15) Uani 1 1 d .
O6 O 0.31568(16) 0.1215(9) 0.6371(2) 0.125(2) Uani 1 1 d .
O7 O 0.3520(2) 0.0398(8) 0.46370(19) 0.135(2) Uani 1 1 d .
O8 O 0.04768(12) 0.4591(8) 0.10199(18) 0.0861(14) Uani 1 1 d .
O9 O 0.11783(12) -0.0784(9) -0.18248(18) 0.1095(19) Uani 1 1 d .
H9 H 0.0909 -0.0580 -0.2140 0.164 Uiso 1 1 calc R
O10 O 0.03476(14) 0.5171(10) 0.2067(2) 0.126(2) Uani 1 1 d .
O11 O 0.12265(13) 0.4763(8) -0.04067(17) 0.0804(12) Uani 1 1 d .
O12 O 0.22374(9) 0.4734(5) 0.07073(15) 0.0540(8) Uani 1 1 d .
O13 O 0.22288(10) 0.6911(6) 0.15040(16) 0.0673(10) Uani 1 1 d .
O14 O 0.06894(12) 0.1781(8) 0.01500(16) 0.0932(16) Uani 1 1 d .
H14 H 0.0687 0.2504 -0.0191 0.140 Uiso 1 1 calc R

loop_
_atom_site_aniso_label
_atom_site_aniso_U_11
_atom_site_aniso_U_22
_atom_site_aniso_U_33
_atom_site_aniso_U_23
_atom_site_aniso_U_13
_atom_site_aniso_U_12
C1 0.054(5) 0.52(3) 0.052(4) -0.054(9) 0.012(3) -0.025(9)
C2 0.078(5) 0.311(15) 0.045(3) -0.029(6) 0.011(3) -0.075(7)
C3 0.070(3) 0.190(8) 0.036(2) -0.009(4) 0.018(2) -0.039(4)
C4 0.060(3) 0.093(5) 0.034(2) -0.002(2) 0.0176(19) -0.011(3)
C5 0.049(3) 0.072(4) 0.037(2) 0.006(2) 0.0153(19) -0.003(2)
C6 0.054(3) 0.105(5) 0.036(2) -0.003(3) 0.005(2) 0.010(3)
C7 0.055(3) 0.111(5) 0.036(2) -0.014(3) 0.009(2) -0.011(3)
C8 0.105(4) 0.129(6) 0.041(2) -0.030(3) 0.034(3) -0.073(5)
C9 0.144(6) 0.106(6) 0.043(3) -0.006(3) 0.032(3) -0.021(5)
C10 0.179(7) 0.121(7) 0.042(3) -0.007(4) 0.017(4) -0.029(6)
C11 0.106(5) 0.180(9) 0.042(3) -0.030(4) 0.020(3) -0.055(6)
C12 0.074(6) 0.53(3) 0.092(6) -0.023(11) 0.017(5) 0.085(11)
C13 0.174(8) 0.44(2) 0.075(5) -0.015(8) 0.019(5) -0.231(12)
C14 0.072(3) 0.136(6) 0.035(2) -0.010(3) 0.019(2) -0.007(4)
C15 0.058(3) 0.093(4) 0.034(2) -0.004(2) 0.0157(19) 0.006(3)
C16 0.079(4) 0.113(5) 0.046(3) 0.008(3) 0.022(2) 0.000(4)
C17 0.052(3) 0.106(5) 0.055(3) 0.019(3) 0.017(2) 0.008(3)
C18 0.088(4) 0.085(4) 0.040(2) 0.002(3) 0.013(2) -0.019(3)
C19 0.122(5) 0.071(4) 0.037(2) 0.011(3) 0.010(3) -0.034(4)
C20 0.081(4) 0.201(9) 0.092(4) -0.057(6) 0.030(3) 0.020(5)
C21 0.078(3) 0.080(4) 0.052(3) 0.009(3) 0.003(2) -0.012(3)
C22 0.070(4) 0.172(9) 0.140(6) -0.029(7) 0.040(4) -0.029(5)
C23 0.047(3) 0.198(10) 0.087(4) -0.040(5) 0.027(3) -0.039(5)
C24 0.048(3) 0.156(7) 0.042(2) -0.007(3) 0.019(2) -0.034(4)
C25 0.043(2) 0.115(5) 0.035(2) -0.004(3) 0.0105(19) -0.024(3)
C26 0.041(2) 0.101(5) 0.036(2) 0.002(2) 0.0127(17) -0.022(3)
C27 0.041(2) 0.076(4) 0.0341(19) 0.005(2) 0.0130(16) -0.012(2)
C28 0.065(3) 0.097(5) 0.039(2) -0.005(3) 0.019(2) -0.027(3)
C29 0.066(3) 0.089(5) 0.046(2) -0.006(3) 0.024(2) -0.025(3)
C30 0.036(3) 0.190(8) 0.036(2) -0.028(4) 0.0135(19) -0.018(4)
C31 0.067(3) 0.162(7) 0.057(3) -0.008(4) 0.029(3) -0.051(4)
C32 0.045(3) 0.138(6) 0.039(2) 0.000(3) 0.010(2) 0.016(3)
C33 0.097(5) 0.273(13) 0.050(3) -0.044(5) -0.019(3) 0.100(6)
C34 0.122(5) 0.139(7) 0.075(3) 0.054(4) 0.071(4) 0.051(5)
C35 0.029(2) 0.117(6) 0.042(2) 0.010(3) 0.0167(18) -0.006(3)
C36 0.042(2) 0.076(4) 0.046(2) 0.010(2) 0.0131(18) -0.006(2)
C37 0.038(2) 0.089(4) 0.037(2) 0.010(2) 0.0089(19) -0.001(3)
C38 0.036(2) 0.098(4) 0.041(2) 0.000(3) 0.0141(17) -0.007(3)
C39 0.048(3) 0.119(5) 0.054(3) -0.012(3) 0.023(2) -0.019(3)
C40 0.047(3) 0.141(6) 0.038(2) -0.012(3) 0.016(2) -0.030(3)
C41 0.053(3) 0.160(7) 0.035(2) 0.008(3) 0.012(2) -0.036(4)
C42 0.052(3) 0.105(5) 0.0324(19) 0.001(2) 0.0106(18) -0.032(3)
O1 0.087(3) 0.415(13) 0.062(3) -0.045(5) -0.001(2) -0.041(6)
O2 0.050(2) 0.347(10) 0.047(2) -0.034(4) 0.0110(19) -0.020(4)
O3 0.182(5) 0.158(5) 0.0397(18) -0.031(2) 0.045(2) -0.112(4)
O4 0.063(2) 0.356(10) 0.0398(18) -0.022(4) 0.0187(16) -0.048(4)
O5 0.070(2) 0.153(5) 0.0551(19) 0.030(3) 0.0136(17) -0.023(3)
O6 0.114(3) 0.205(6) 0.055(2) 0.032(3) 0.028(2) -0.040(4)
O7 0.193(5) 0.145(5) 0.0377(19) 0.004(2) 0.006(2) 0.092(4)
O8 0.0452(19) 0.153(4) 0.0604(19) -0.009(3) 0.0195(16) -0.015(3)
O9 0.067(2) 0.209(6) 0.0478(19) -0.038(3) 0.0152(16) -0.018(3)
O10 0.067(2) 0.238(7) 0.081(3) -0.049(4) 0.038(2) -0.038(3)
O11 0.076(2) 0.115(4) 0.0451(17) 0.016(2) 0.0160(16) 0.003(3)
O12 0.0408(16) 0.067(2) 0.0576(17) 0.0029(17) 0.0215(13) -0.0101(16)
O13 0.0454(18) 0.091(3) 0.0563(18) -0.006(2) 0.0079(14) -0.0133(19)
O14 0.0515(19) 0.184(5) 0.0410(16) -0.012(2) 0.0130(15) -0.044(3)

loop_
_atom_type_symbol
_atom_type_description
_atom_type_scat_dispersion_real
_atom_type_scat_dispersion_imag
_atom_type_scat_source
C C 0.0181 0.0091 'International Tables Vol C Tables 4.2.6.8 and 6.1.1.4'
H H 0.0000 0.0000 'International Tables Vol C Tables 4.2.6.8 and 6.1.1.4'
O O 0.0492 0.0322 'International Tables Vol C Tables 4.2.6.8 and 6.1.1.4'

loop_
_geom_angle_atom_site_label_1
_geom_angle_atom_site_label_2
_geom_angle_atom_site_label_3
_geom_angle
O1 C1 O2 120.7(17)
O1 C1 C12 127.1(9)
O2 C1 C12 112.2(13)
O2 C2 C11 111.3(7)
O2 C2 C3 99.1(9)
C11 C2 C3 108.6(5)
O2 C2 C13 111.4(8)
C11 C2 C13 114.8(10)
C3 C2 C13 110.5(6)
O4 C3 C4 125.1(4)
O4 C3 C2 122.1(5)
C4 C3 C2 112.8(5)
C3 C4 C9 103.1(5)
C3 C4 C5 112.8(4)
C9 C4 C5 113.8(5)
C3 C4 C15 105.1(4)
C9 C4 C15 108.1(4)
C5 C4 C15 113.2(4)
C17 C5 C6 107.5(4)
C17 C5 C18 107.7(4)
C6 C5 C18 113.3(4)
C17 C5 C4 106.8(3)
C6 C5 C4 110.9(4)
C18 C5 C4 110.3(4)
O7 C6 C7 117.5(6)
O7 C6 C5 118.6(4)
C7 C6 C5 123.6(5)
C20 C7 C6 107.5(4)
C20 C7 C8 112.6(6)
C6 C7 C8 111.5(5)
C20 C7 C21 107.9(6)
C6 C7 C21 106.7(4)
C8 C7 C21 110.4(4)
O3 C8 C19 111.3(6)
O3 C8 C7 108.8(5)
C19 C8 C7 111.0(4)
O3 C8 H8 108.5
C19 C8 H8 108.5
C7 C8 H8 108.5
C10 C9 C4 116.1(7)
C10 C9 H9A 121.9
C4 C9 H9A 121.9
C9 C10 C11 114.7(8)
C9 C10 H10 122.7
C11 C10 H10 122.7
C10 C11 C2 106.6(6)
C10 C11 C14 107.0(6)
C2 C11 C14 109.7(8)
C10 C11 H11 111.1
C2 C11 H11 111.1
C14 C11 H11 111.1
C1 C12 H12A 109.5
C1 C12 H12B 109.5
H12A C12 H12B 109.5
C1 C12 H12C 109.5
H12A C12 H12C 109.5
H12B C12 H12C 109.5
C2 C13 H13A 109.5
C2 C13 H13B 109.5
H13A C13 H13B 109.5
C2 C13 H13C 109.5
H13A C13 H13C 109.5
H13B C13 H13C 109.5
C11 C14 C15 107.6(4)
C11 C14 H14A 110.2
C15 C14 H14A 110.2
C11 C14 H14B 110.2
C15 C14 H14B 110.2
H14A C14 H14B 108.5
C16 C15 C14 112.9(4)
C16 C15 C4 114.0(4)
C14 C15 C4 112.1(5)
C16 C15 H15 105.7
C14 C15 H15 105.7
C4 C15 H15 105.7
O6 C16 O5 118.1(5)
O6 C16 C15 121.9(5)
O5 C16 C15 119.6(4)
O5 C17 C5 116.6(4)
O5 C17 H17A 108.1
C5 C17 H17A 108.1
O5 C17 H17B 108.1
C5 C17 H17B 108.1
H17A C17 H17B 107.3
C19 C18 C5 113.8(5)
C19 C18 H18A 108.8
C5 C18 H18A 108.8
C19 C18 H18B 108.8
C5 C18 H18B 108.8
H18A C18 H18B 107.7
C8 C19 C18 111.3(5)
C8 C19 H19A 109.4
C18 C19 H19A 109.4
C8 C19 H19B 109.4
C18 C19 H19B 109.4
H19A C19 H19B 108.0
C7 C20 H20A 109.5
C7 C20 H20B 109.5
H20A C20 H20B 109.5
C7 C20 H20C 109.5
H20A C20 H20C 109.5
H20B C20 H20C 109.5
C7 C21 H21A 109.5
C7 C21 H21B 109.5
H21A C21 H21B 109.5
C7 C21 H21C 109.5
H21A C21 H21C 109.5
H21B C21 H21C 109.5
C23 C22 H22A 109.5
C23 C22 H22B 109.5
H22A C22 H22B 109.5
C23 C22 H22C 109.5
H22A C22 H22C 109.5
H22B C22 H22C 109.5
O10 C23 O8 124.0(8)
O10 C23 C22 126.5(7)
O8 C23 C22 109.5(6)
O8 C24 C31 110.4(4)
O8 C24 C40 114.1(6)
C31 C24 C40 113.7(5)
O8 C24 C25 102.0(4)
C31 C24 C25 108.3(5)
C40 C24 C25 107.5(4)
O14 C25 C26 124.3(4)
O14 C25 C24 122.3(4)
C26 C25 C24 113.4(3)
C42 C26 C25 103.5(4)
C42 C26 C27 114.8(5)
C25 C26 C27 112.9(3)
C42 C26 C38 108.0(4)
C25 C26 C38 104.1(4)
C27 C26 C38 112.6(4)
C28 C27 C36 106.8(4)
C28 C27 C26 110.6(4)
C36 C27 C26 105.7(3)
C28 C27 C35 112.2(4)
C36 C27 C35 109.5(4)
C26 C27 C35 111.7(4)
C29 C28 C27 116.4(4)
C29 C28 H28A 108.2
C27 C28 H28A 108.2
C29 C28 H28B 108.2
C27 C28 H28B 108.2
H28A C28 H28B 107.3
C30 C29 C28 109.1(5)
C30 C29 H29A 109.9
C28 C29 H29A 109.9
C30 C29 H29B 109.9
C28 C29 H29B 109.9
H29A C29 H29B 108.3
O9 C30 C29 107.3(5)
O9 C30 C32 113.3(5)
C29 C30 C32 112.4(4)
O9 C30 H30 107.9
C29 C30 H30 107.9
C32 C30 H30 107.9
C24 C31 H31A 109.5
C24 C31 H31B 109.5
H31A C31 H31B 109.5
C24 C31 H31C 109.5
H31A C31 H31C 109.5
H31B C31 H31C 109.5
C35 C32 C34 108.5(5)
C35 C32 C30 111.4(5)
C34 C32 C30 110.1(5)
C35 C32 C33 107.8(5)
C34 C32 C33 107.9(5)
C30 C32 C33 111.0(6)
C32 C33 H33A 109.5
C32 C33 H33B 109.5
H33A C33 H33B 109.5
C32 C33 H33C 109.5
H33A C33 H33C 109.5
H33B C33 H33C 109.5
C32 C34 H34A 109.5
C32 C34 H34B 109.5
H34A C34 H34B 109.5
C32 C34 H34C 109.5
H34A C34 H34C 109.5
H34B C34 H34C 109.5
O11 C35 C32 117.6(5)
O11 C35 C27 119.5(5)
C32 C35 C27 122.7(6)
O12 C36 C27 114.1(4)
O12 C36 H36A 108.7
C27 C36 H36A 108.7
O12 C36 H36B 108.7
C27 C36 H36B 108.7
H36A C36 H36B 107.6
O13 C37 O12 118.2(4)
O13 C37 C38 122.0(5)
O12 C37 C38 119.0(4)
C37 C38 C39 113.6(4)
C37 C38 C26 113.5(4)
C39 C38 C26 112.0(4)
C37 C38 H38 105.6
C39 C38 H38 105.6
C26 C38 H38 105.6
C40 C39 C38 108.1(5)
C40 C39 H39A 110.1
C38 C39 H39A 110.1
C40 C39 H39B 110.1
C38 C39 H39B 110.1
H39A C39 H39B 108.4
C41 C40 C39 106.9(4)
C41 C40 C24 106.8(5)
C39 C40 C24 109.5(4)
C41 C40 H40 111.1
C39 C40 H40 111.1
C24 C40 H40 111.1
C42 C41 C40 116.3(5)
C42 C41 H41 121.9
C40 C41 H41 121.9
C41 C42 C26 115.4(6)
C41 C42 H42 122.3
C26 C42 H42 122.3
C1 O2 C2 123.5(11)
C8 O3 H3 109.5
C3 O4 H4 109.5
C16 O5 C17 123.2(4)
C23 O8 C24 117.9(5)
C30 O9 H9 109.5
C37 O12 C36 119.2(4)
C25 O14 H14 109.5

loop_
_geom_bond_atom_site_label_1
_geom_bond_atom_site_label_2
_geom_bond_distance
C1 O1 1.220(18)
C1 O2 1.368(9)
C1 C12 1.43(2)
C2 O2 1.445(15)
C2 C11 1.527(10)
C2 C3 1.538(8)
C2 C13 1.556(14)
C3 O4 1.199(6)
C3 C4 1.495(7)
C4 C9 1.525(9)
C4 C5 1.542(6)
C4 C15 1.553(7)
C5 C17 1.519(6)
C5 C6 1.537(8)
C5 C18 1.540(7)
C6 O7 1.211(7)
C6 C7 1.526(6)
C7 C20 1.519(8)
C7 C8 1.539(9)
C7 C21 1.542(7)
C8 O3 1.423(5)
C8 C19 1.481(9)
C8 H8 1.0000
C9 C10 1.315(8)
C9 H9A 0.9500
C10 C11 1.490(11)
C10 H10 0.9500
C11 C14 1.543(10)
C11 H11 1.0000
C12 H12A 0.9800
C12 H12B 0.9800
C12 H12C 0.9800
C13 H13A 0.9800
C13 H13B 0.9800
C13 H13C 0.9800
C14 C15 1.545(6)
C14 H14A 0.9900
C14 H14B 0.9900
C15 C16 1.493(7)
C15 H15 1.0000
C16 O6 1.208(6)
C16 O5 1.335(6)
C17 O5 1.422(6)
C17 H17A 0.9900
C17 H17B 0.9900
C18 C19 1.522(6)
C18 H18A 0.9900
C18 H18B 0.9900
C19 H19A 0.9900
C19 H19B 0.9900
C20 H20A 0.9800
C20 H20B 0.9800
C20 H20C 0.9800
C21 H21A 0.9800
C21 H21B 0.9800
C21 H21C 0.9800
C22 C23 1.488(11)
C22 H22A 0.9800
C22 H22B 0.9800
C22 H22C 0.9800
C23 O10 1.195(8)
C23 O8 1.369(8)
C24 O8 1.455(8)
C24 C31 1.522(8)
C24 C40 1.548(6)
C24 C25 1.550(7)
C25 O14 1.195(5)
C25 C26 1.534(6)
C26 C42 1.516(6)
C26 C27 1.540(6)
C26 C38 1.564(8)
C27 C28 1.526(8)
C27 C36 1.534(6)
C27 C35 1.541(7)
C28 C29 1.522(6)
C28 H28A 0.9900
C28 H28B 0.9900
C29 C30 1.512(8)
C29 H29A 0.9900
C29 H29B 0.9900
C30 O9 1.440(6)
C30 C32 1.527(10)
C30 H30 1.0000
C31 H31A 0.9800
C31 H31B 0.9800
C31 H31C 0.9800
C32 C35 1.502(7)
C32 C34 1.519(8)
C32 C33 1.541(7)
C33 H33A 0.9800
C33 H33B 0.9800
C33 H33C 0.9800
C34 H34A 0.9800
C34 H34B 0.9800
C34 H34C 0.9800
C35 O11 1.215(7)
C36 O12 1.439(6)
C36 H36A 0.9900
C36 H36B 0.9900
C37 O13 1.219(6)
C37 O12 1.342(5)
C37 C38 1.500(6)
C38 C39 1.551(6)
C38 H38 1.0000
C39 C40 1.547(8)
C39 H39A 0.9900
C39 H39B 0.9900
C40 C41 1.484(9)
C40 H40 1.0000
C41 C42 1.320(7)
C41 H41 0.9500
C42 H42 0.9500
O3 H3 0.8400
O4 H4 0.8400
O9 H9 0.8400
O14 H14 0.8400
